data_2312420
loop_
_publ_author_name
'Song, Huijie'
'Peng, Ri'
'Zuo, Yi'
'Wang, Tao'
'Zhu, Dunru'

_publ_section_title
;
 Syntheses, crystal structures and intermolecular interactions of six
 novel pyrimidin-2-yl-substituted triaryltriazoles.
;
_journal_coeditor_code VP3032
_journal_issue 4
_journal_name_full 'Acta crystallographica. Section C, Structural chemistry'
_journal_paper_doi 10.1107/S2053229624002018
_journal_volume 80
_journal_year 2024
_chemical_formula_iupac 'C17 H12 N6'
_chemical_formula_moiety 'C17 H12 N6'
_chemical_formula_sum 'C17 H12 N6'
_chemical_formula_weight 300.33
_chemical_name_systematic
;
4-Phenyl-3-(pyridin-2-yl)-5-(pyrimidin-2-yl)-1,2,4-triazole
;
_space_group_crystal_system orthorhombic
_space_group_IT_number 61
_space_group_name_Hall '-P 2ac 2ab'
_space_group_name_H-M_alt 'P b c a'
_atom_sites_solution_hydrogens geom
_atom_sites_solution_primary dual
_audit_creation_method
;
Olex2 1.3
(compiled 2020.11.12 svn.r5f609507 for OlexSys, GUI svn.r6408)
;
_cell_angle_alpha 90
_cell_angle_beta 90
_cell_angle_gamma 90
_cell_formula_units_Z 8
_cell_length_a 8.5626(16)
_cell_length_b 18.701(4)
_cell_length_c 19.024(4)
_cell_measurement_reflns_used 1290
_cell_measurement_temperature 293.15
_cell_measurement_theta_max 16.576
_cell_measurement_theta_min 2.178
_cell_volume 3046.3(11)
_computing_cell_refinement
;
SAINT (Bruker, 2005)
;
_computing_data_collection
;
APEX2 (Bruker, 2005)
;
_computing_data_reduction
;
SAINT (Bruker, 2005)
;
_computing_molecular_graphics
;
OLEX2 (Dolomanov <i>et al.</i>, 2009)
;
_computing_publication_material
;
OLEX2 (Dolomanov <i>et al.</i>, 2009)
;
_computing_structure_refinement
;
SHELXL (Sheldrick, 2015<i>b</i>)
;
_computing_structure_solution
;
SHELXT (Sheldrick, 2015<i>a</i>)
;
_diffrn_ambient_temperature 293.15
_diffrn_measured_fraction_theta_full 1.000
_diffrn_measured_fraction_theta_max 1.000
_diffrn_measurement_device_type 'Bruker APEXII CCD area detector'
_diffrn_measurement_method 'phi and omega scans'
_diffrn_radiation_monochromator graphite
_diffrn_radiation_type MoK\a
_diffrn_radiation_wavelength 0.71073
_diffrn_reflns_av_R_equivalents 0.1055
_diffrn_reflns_av_unetI/netI 0.0561
_diffrn_reflns_limit_h_max 10
_diffrn_reflns_limit_h_min -9
_diffrn_reflns_limit_k_max 22
_diffrn_reflns_limit_k_min -22
_diffrn_reflns_limit_l_max 22
_diffrn_reflns_limit_l_min -22
_diffrn_reflns_number 20705
_diffrn_reflns_theta_full 25.050
_diffrn_reflns_theta_max 25.050
_diffrn_reflns_theta_min 2.141
_diffrn_source_current 20.0
_diffrn_source_power 0.9
_diffrn_source_voltage 45.0
_exptl_absorpt_coefficient_mu 0.084
_exptl_absorpt_correction_T_max 0.991
_exptl_absorpt_correction_T_min 0.986
_exptl_absorpt_correction_type multi-scan
_exptl_absorpt_process_details
;
(SADABS; Bruker, 2005)
;
_exptl_crystal_colour 'clear light colourless'
_exptl_crystal_density_diffrn 1.310
_exptl_crystal_density_method 'not measured'
_exptl_crystal_description block
_exptl_crystal_F_000 1248
_exptl_crystal_size_max 0.17
_exptl_crystal_size_mid 0.14
_exptl_crystal_size_min 0.11
_refine_diff_density_max 0.185
_refine_diff_density_min -0.170
_refine_ls_extinction_coef 0.0045(7)
_refine_ls_extinction_expression Fc^*^=kFc[1+0.001xFc^2^\l^3^/sin(2\q)]^-1/4^
_refine_ls_extinction_method
;
SHELXL (Sheldrick, 2015<i>b</i>)
;
_refine_ls_goodness_of_fit_ref 0.918
_refine_ls_hydrogen_treatment constr
_refine_ls_matrix_type full
_refine_ls_number_parameters 209
_refine_ls_number_reflns 2701
_refine_ls_number_restraints 3
_refine_ls_restrained_S_all 0.919
_refine_ls_R_factor_all 0.1252
_refine_ls_R_factor_gt 0.0500
_refine_ls_shift/su_max 0.000
_refine_ls_shift/su_mean 0.000
_refine_ls_structure_factor_coef Fsqd
_refine_ls_weighting_details 'w=1/[\s^2^(Fo^2^)+(0.0664P)^2^] where P=(Fo^2^+2Fc^2^)/3'
_refine_ls_weighting_scheme calc
_refine_ls_wR_factor_gt 0.1115
_refine_ls_wR_factor_ref 0.1349
_reflns_number_gt 1346
_reflns_number_total 2701
_reflns_threshold_expression 'I > 2\s(I)'
_cod_data_source_file vp3032sup1.cif
_cod_data_source_block L3
_cod_original_cell_volume 3046.3(10)
_cod_database_code 2312420
_shelx_space_group_comment
;
The symmetry employed for this shelxl refinement is uniquely defined
by the following loop, which should always be used as a source of
symmetry information in preference to the above space-group names.
They are only intended as comments.
;
_shelx_estimated_absorpt_t_min 0.986
_shelx_estimated_absorpt_t_max 0.991

loop_
_space_group_symop_operation_xyz
'x, y, z'
'-x+1/2, -y, z+1/2'
'-x, y+1/2, -z+1/2'
'x+1/2, -y+1/2, -z'
'-x, -y, -z'
'x-1/2, y, -z-1/2'
'x, -y-1/2, z-1/2'
'-x-1/2, y-1/2, z'

loop_
_atom_site_type_symbol
_atom_site_label
_atom_site_fract_x
_atom_site_fract_y
_atom_site_fract_z
_atom_site_U_iso_or_equiv
_atom_site_adp_type
_atom_site_calc_flag
_atom_site_occupancy
_atom_site_disorder_assembly
_atom_site_disorder_group
N N1 0.2611(3) 0.63964(12) 0.80798(11) 0.0609(6) Uani d 1 . .
N N2 0.3929(3) 0.75741(11) 0.67566(12) 0.0654(7) Uani d 1 . .
N N3 0.3770(3) 0.74752(12) 0.60376(12) 0.0685(7) Uani d 1 . .
N N4 0.3426(2) 0.64382(10) 0.65638(10) 0.0469(5) Uani d 1 . .
N N5 0.4212(3) 0.59210(13) 0.50840(11) 0.0711(7) Uani d 1 . .
N N6 0.2171(3) 0.67474(12) 0.48277(13) 0.0679(7) Uani d 1 . .
C C1 0.2554(4) 0.63366(17) 0.87791(15) 0.0722(9) Uani d 1 . .
H H1 0.183476 0.601986 0.897180 0.087 Uiso calc 1 . .
C C2 0.3495(4) 0.67147(18) 0.92307(15) 0.0815(9) Uani d 1 . .
H H2 0.341471 0.665512 0.971466 0.098 Uiso calc 1 . .
C C3 0.4558(4) 0.71830(17) 0.89478(16) 0.0823(9) Uani d 1 . .
H H3 0.521022 0.744796 0.923915 0.099 Uiso calc 1 . .
C C4 0.4648(3) 0.72564(14) 0.82340(15) 0.0622(7) Uani d 1 . .
H H4 0.535822 0.757127 0.803127 0.075 Uiso calc 1 . .
C C5 0.3672(3) 0.68566(13) 0.78268(13) 0.0511(7) Uani d 1 . .
C C6 0.3706(3) 0.69515(13) 0.70601(14) 0.0515(7) Uani d 1 . .
C C7 0.3485(3) 0.67978(14) 0.59342(14) 0.0533(7) Uani d 1 . .
C C8 0.3275(3) 0.64661(14) 0.52365(14) 0.0547(7) Uani d 1 . .
C C9 0.2008(3) 0.64351(18) 0.41862(17) 0.0755(9) Uani d 1 . .
H H9 0.126224 0.661370 0.387743 0.091 Uiso calc 1 . .
C C10 0.2900(4) 0.58703(18) 0.39810(16) 0.0789(9) Uani d 1 . .
H H10 0.277146 0.565705 0.354317 0.095 Uiso calc 1 . .
C C11 0.3995(4) 0.56308(17) 0.44497(16) 0.0830(10) Uani d 1 . .
H H11 0.461945 0.524606 0.431979 0.100 Uiso calc 1 . .
C C12 0.3166(3) 0.56847(13) 0.66557(12) 0.0481(6) Uani d 1 . .
C C13 0.1898(3) 0.53672(17) 0.63395(15) 0.0664(8) Uani d 1 . .
H H13 0.118539 0.563968 0.608585 0.080 Uiso calc 1 . .
C C14 0.1701(4) 0.46387(19) 0.64046(19) 0.0875(10) Uani d 1 . .
H H14 0.087278 0.441638 0.617643 0.105 Uiso calc 1 . .
C C15 0.2707(5) 0.42387(17) 0.67999(19) 0.0864(11) Uani d 1 . .
H H15 0.254380 0.374995 0.685170 0.104 Uiso calc 1 . .
C C16 0.3957(4) 0.45597(15) 0.71197(15) 0.0709(8) Uani d 1 . .
H H16 0.464375 0.428659 0.738702 0.085 Uiso calc 1 . .
C C17 0.4207(3) 0.52890(13) 0.70480(13) 0.0538(7) Uani d 1 . .
H H17 0.506161 0.550692 0.726071 0.065 Uiso calc 1 . .

loop_
_atom_site_aniso_label
_atom_site_aniso_U_11
_atom_site_aniso_U_22
_atom_site_aniso_U_33
_atom_site_aniso_U_12
_atom_site_aniso_U_13
_atom_site_aniso_U_23
N1 0.0576(15) 0.0683(15) 0.0567(15) -0.0007(12) 0.0050(12) -0.0074(12)
N2 0.0728(17) 0.0475(14) 0.0759(17) -0.0059(12) 0.0065(13) -0.0048(12)
N3 0.0804(18) 0.0537(15) 0.0715(17) 0.0008(13) 0.0105(14) 0.0004(12)
N4 0.0465(13) 0.0436(12) 0.0506(13) -0.0029(10) 0.0025(9) -0.0021(10)
N5 0.0746(18) 0.0815(18) 0.0571(15) 0.0256(14) -0.0045(13) -0.0079(13)
N6 0.0593(16) 0.0728(17) 0.0715(17) 0.0032(12) 0.0031(13) 0.0074(14)
C1 0.074(2) 0.086(2) 0.0561(19) 0.0075(17) 0.0065(16) -0.0054(16)
C2 0.088(3) 0.102(3) 0.0541(18) 0.0295(17) -0.0038(16) -0.0119(16)
C3 0.071(2) 0.095(2) 0.0809(15) 0.0189(15) -0.0160(16) -0.0311(18)
C4 0.0452(16) 0.0584(16) 0.0831(15) 0.0007(14) -0.0038(14) -0.0199(15)
C5 0.0432(16) 0.0506(16) 0.0595(16) 0.0049(14) -0.0008(13) -0.0107(13)
C6 0.0464(16) 0.0452(16) 0.0628(17) -0.0034(13) 0.0036(13) -0.0069(14)
C7 0.0492(17) 0.0521(17) 0.0587(17) 0.0058(13) 0.0053(13) 0.0045(14)
C8 0.0521(17) 0.0583(17) 0.0537(17) 0.0037(15) 0.0046(14) 0.0052(14)
C9 0.064(2) 0.090(2) 0.073(2) -0.0006(18) -0.0077(17) 0.0113(18)
C10 0.075(2) 0.105(3) 0.0564(19) 0.0201(19) -0.0064(16) -0.0113(18)
C11 0.088(2) 0.097(2) 0.063(2) 0.032(2) -0.0099(19) -0.0135(18)
C12 0.0486(16) 0.0479(16) 0.0479(15) -0.0063(13) 0.0044(13) -0.0027(13)
C13 0.0558(19) 0.071(2) 0.0724(19) -0.0126(16) -0.0048(15) -0.0079(15)
C14 0.083(3) 0.072(2) 0.108(3) -0.036(2) 0.002(2) -0.019(2)
C15 0.104(3) 0.0479(19) 0.107(3) -0.017(2) 0.023(2) -0.0058(19)
C16 0.081(2) 0.0552(19) 0.076(2) 0.0013(18) 0.0086(18) 0.0041(15)
C17 0.0573(18) 0.0505(16) 0.0537(16) -0.0038(13) 0.0044(14) -0.0012(13)

loop_
_atom_type_symbol
_atom_type_description
_atom_type_scat_dispersion_real
_atom_type_scat_dispersion_imag
_atom_type_scat_source
C C 0.0033 0.0016 'International Tables Vol C Tables 4.2.6.8 and 6.1.1.4'
H H 0.0000 0.0000 'International Tables Vol C Tables 4.2.6.8 and 6.1.1.4'
N N 0.0061 0.0033 'International Tables Vol C Tables 4.2.6.8 and 6.1.1.4'

loop_
_geom_angle_atom_site_label_1
_geom_angle_atom_site_label_2
_geom_angle_atom_site_label_3
_geom_angle_site_symmetry_1
_geom_angle_site_symmetry_3
_geom_angle
_geom_angle_publ_flag
C1 N1 C5 . . 115.8(2) ?
C6 N2 N3 . . 107.5(2) ?
C7 N3 N2 . . 107.3(2) ?
C6 N4 C7 . . 104.6(2) ?
C6 N4 C12 . . 129.2(2) ?
C7 N4 C12 . . 126.2(2) ?
C8 N5 C11 . . 115.1(2) ?
C8 N6 C9 . . 115.3(2) ?
N1 C1 H1 . . 118.0 ?
N1 C1 C2 . . 123.9(3) ?
C2 C1 H1 . . 118.0 ?
C1 C2 H2 . . 120.9 ?
C3 C2 C1 . . 118.2(3) ?
C3 C2 H2 . . 120.9 ?
C2 C3 H3 . . 120.3 ?
C4 C3 C2 . . 119.4(3) ?
C4 C3 H3 . . 120.3 ?
C3 C4 H4 . . 120.8 ?
C5 C4 C3 . . 118.3(3) ?
C5 C4 H4 . . 120.8 ?
N1 C5 C4 . . 124.3(3) ?
N1 C5 C6 . . 116.5(2) ?
C4 C5 C6 . . 119.1(3) ?
N2 C6 N4 . . 110.1(2) ?
N2 C6 C5 . . 123.1(2) ?
N4 C6 C5 . . 126.7(2) ?
N3 C7 N4 . . 110.5(2) ?
N3 C7 C8 . . 124.5(2) ?
N4 C7 C8 . . 125.0(2) ?
N5 C8 N6 . . 127.1(3) ?
N5 C8 C7 . . 116.4(2) ?
N6 C8 C7 . . 116.4(2) ?
N6 C9 H9 . . 118.9 ?
N6 C9 C10 . . 122.2(3) ?
C10 C9 H9 . . 118.9 ?
C9 C10 H10 . . 121.6 ?
C9 C10 C11 . . 116.8(3) ?
C11 C10 H10 . . 121.6 ?
N5 C11 C10 . . 123.4(3) ?
N5 C11 H11 . . 118.3 ?
C10 C11 H11 . . 118.3 ?
C13 C12 N4 . . 119.5(2) ?
C13 C12 C17 . . 121.0(2) ?
C17 C12 N4 . . 119.4(2) ?
C12 C13 H13 . . 120.5 ?
C12 C13 C14 . . 118.9(3) ?
C14 C13 H13 . . 120.5 ?
C13 C14 H14 . . 119.5 ?
C15 C14 C13 . . 120.9(3) ?
C15 C14 H14 . . 119.5 ?
C14 C15 H15 . . 120.1 ?
C14 C15 C16 . . 119.8(3) ?
C16 C15 H15 . . 120.1 ?
C15 C16 H16 . . 119.7 ?
C15 C16 C17 . . 120.5(3) ?
C17 C16 H16 . . 119.7 ?
C12 C17 C16 . . 118.8(3) ?
C12 C17 H17 . . 120.6 ?
C16 C17 H17 . . 120.6 ?

loop_
_geom_bond_atom_site_label_1
_geom_bond_atom_site_label_2
_geom_bond_site_symmetry_2
_geom_bond_distance
_geom_bond_publ_flag
N1 C1 . 1.336(3) ?
N1 C5 . 1.341(3) ?
N2 N3 . 1.387(3) ?
N2 C6 . 1.314(3) ?
N3 C7 . 1.305(3) ?
N4 C6 . 1.368(3) ?
N4 C7 . 1.375(3) ?
N4 C12 . 1.437(3) ?
N5 C8 . 1.329(3) ?
N5 C11 . 1.336(3) ?
N6 C8 . 1.332(3) ?
N6 C9 . 1.360(3) ?
C1 H1 . 0.9300 ?
C1 C2 . 1.374(4) ?
C2 H2 . 0.9300 ?
C2 C3 . 1.373(4) ?
C3 H3 . 0.9300 ?
C3 C4 . 1.367(4) ?
C4 H4 . 0.9300 ?
C4 C5 . 1.363(3) ?
C5 C6 . 1.470(3) ?
C7 C8 . 1.476(3) ?
C9 H9 . 0.9300 ?
C9 C10 . 1.360(4) ?
C10 H10 . 0.9300 ?
C10 C11 . 1.369(4) ?
C11 H11 . 0.9300 ?
C12 C13 . 1.376(3) ?
C12 C17 . 1.378(3) ?
C13 H13 . 0.9300 ?
C13 C14 . 1.378(4) ?
C14 H14 . 0.9300 ?
C14 C15 . 1.366(5) ?
C15 H15 . 0.9300 ?
C15 C16 . 1.370(4) ?
C16 H16 . 0.9300 ?
C16 C17 . 1.387(3) ?
C17 H17 . 0.9300 ?

loop_
_geom_torsion_atom_site_label_1
_geom_torsion_atom_site_label_2
_geom_torsion_atom_site_label_3
_geom_torsion_atom_site_label_4
_geom_torsion_site_symmetry_1
_geom_torsion_site_symmetry_2
_geom_torsion_site_symmetry_3
_geom_torsion_site_symmetry_4
_geom_torsion
_geom_torsion_publ_flag
N1 C1 C2 C3 . . . . 0.0(5) ?
N1 C5 C6 N2 . . . . 140.9(3) ?
N1 C5 C6 N4 . . . . -35.0(4) ?
N2 N3 C7 N4 . . . . 0.8(3) ?
N2 N3 C7 C8 . . . . -178.5(2) ?
N3 N2 C6 N4 . . . . 1.0(3) ?
N3 N2 C6 C5 . . . . -175.5(2) ?
N3 C7 C8 N5 . . . . 124.0(3) ?
N3 C7 C8 N6 . . . . -55.8(4) ?
N4 C7 C8 N5 . . . . -55.2(3) ?
N4 C7 C8 N6 . . . . 125.0(3) ?
N4 C12 C13 C14 . . . . 177.0(2) ?
N4 C12 C17 C16 . . . . -178.7(2) ?
N6 C9 C10 C11 . . . . -0.7(5) ?
C1 N1 C5 C4 . . . . -0.7(4) ?
C1 N1 C5 C6 . . . . -177.5(2) ?
C1 C2 C3 C4 . . . . -0.2(4) ?
C2 C3 C4 C5 . . . . -0.1(4) ?
C3 C4 C5 N1 . . . . 0.6(4) ?
C3 C4 C5 C6 . . . . 177.4(2) ?
C4 C5 C6 N2 . . . . -36.2(4) ?
C4 C5 C6 N4 . . . . 148.0(2) ?
C5 N1 C1 C2 . . . . 0.4(4) ?
C6 N2 N3 C7 . . . . -1.1(3) ?
C6 N4 C7 N3 . . . . -0.3(3) ?
C6 N4 C7 C8 . . . . 179.0(2) ?
C6 N4 C12 C13 . . . . 129.8(3) ?
C6 N4 C12 C17 . . . . -51.5(3) ?
C7 N4 C6 N2 . . . . -0.4(3) ?
C7 N4 C6 C5 . . . . 175.8(2) ?
C7 N4 C12 C13 . . . . -52.0(3) ?
C7 N4 C12 C17 . . . . 126.7(3) ?
C8 N5 C11 C10 . . . . 0.3(5) ?
C8 N6 C9 C10 . . . . 0.7(4) ?
C9 N6 C8 N5 . . . . -0.1(4) ?
C9 N6 C8 C7 . . . . 179.6(2) ?
C9 C10 C11 N5 . . . . 0.2(5) ?
C11 N5 C8 N6 . . . . -0.4(4) ?
C11 N5 C8 C7 . . . . 179.9(2) ?
C12 N4 C6 N2 . . . . 178.1(2) ?
C12 N4 C6 C5 . . . . -5.7(4) ?
C12 N4 C7 N3 . . . . -178.8(2) ?
C12 N4 C7 C8 . . . . 0.5(4) ?
C12 C13 C14 C15 . . . . 2.7(5) ?
C13 C12 C17 C16 . . . . 0.0(4) ?
C13 C14 C15 C16 . . . . -2.0(5) ?
C14 C15 C16 C17 . . . . 0.3(5) ?
C15 C16 C17 C12 . . . . 0.7(4) ?
C17 C12 C13 C14 . . . . -1.7(4) ?

_cod_database_fobs_code 2312420
